data_7018873
loop_
_publ_author_name
'Gould, Jamie A.'
'Rosseinsky, Matthew J.'
'Moggach, Stephen A.'

_publ_section_title
;
 Tuning the coordination chemistry of a Cu(ii) complex at high-pressure.
;
_journal_issue 18
_journal_name_full 'Dalton transactions (Cambridge, England : 2003)'
_journal_page_first 5464
_journal_page_last 5467
_journal_paper_doi 10.1039/c2dt12302a
_journal_volume 41
_journal_year 2012
_chemical_absolute_configuration ad
_chemical_formula_moiety 'C4 H9 Cu1 N1 O6'
_chemical_formula_sum 'C4 H9 Cu N O6'
_chemical_formula_weight 230.66
_chemical_name_common CuAsp
_space_group_IT_number 5
_symmetry_cell_setting monoclinic
_symmetry_Int_Tables_number 5
_symmetry_space_group_name_Hall 'C 2y'
_symmetry_space_group_name_H-M 'C 1 2 1'
_atom_sites_solution_hydrogens difmap
_atom_sites_solution_primary other
_audit_creation_date 11-07-11
_audit_creation_method CRYSTALS_ver_14.23
_cell_angle_alpha 90
_cell_angle_beta 93.536(6)
_cell_angle_gamma 90
_cell_formula_units_Z 4
_cell_length_a 9.3964(3)
_cell_length_b 9.9334(4)
_cell_length_c 7.5076(9)
_cell_measurement_reflns_used 1748
_cell_measurement_temperature 293
_cell_measurement_theta_max 20
_cell_measurement_theta_min 3
_cell_volume 699.41(9)
_computing_cell_refinement 'Apex2 (Bruker AXS, 2006)'
_computing_data_collection 'Apex2 (Bruker AXS, 2006)'
_computing_data_reduction 'Apex2 (Bruker AXS, 2006)'
_computing_molecular_graphics 'CAMERON (Watkin et al., 1996)'
_computing_publication_material 'CRYSTALS (Betteridge et al., 2003)'
_computing_structure_refinement 'CRYSTALS (Betteridge et al., 2003)'
_computing_structure_solution 'USER DEFINED STRUCTURE SOLUTION'
_diffrn_ambient_pressure 850000
_diffrn_ambient_temperature 293
_diffrn_measured_fraction_theta_full 0.422
_diffrn_measured_fraction_theta_max 0.403
_diffrn_measurement_device Area
_diffrn_measurement_device_type 'Bruker Apex2'
_diffrn_measurement_method \w
_diffrn_radiation_monochromator graphite
_diffrn_radiation_probe x-ray
_diffrn_radiation_type ' synchrotron'
_diffrn_radiation_wavelength 0.47620
_diffrn_reflns_av_R_equivalents 0.039
_diffrn_reflns_limit_h_max 13
_diffrn_reflns_limit_h_min -13
_diffrn_reflns_limit_k_max 13
_diffrn_reflns_limit_k_min -13
_diffrn_reflns_limit_l_max 4
_diffrn_reflns_limit_l_min -4
_diffrn_reflns_number 2725
_diffrn_reflns_theta_full 25.017
_diffrn_reflns_theta_max 30.509
_diffrn_reflns_theta_min 2.987
_diffrn_standards_number 0
_exptl_absorpt_coefficient_mu 3.115
_exptl_absorpt_correction_T_max 0.73
_exptl_absorpt_correction_T_min 0.52
_exptl_absorpt_correction_type multi-scan
_exptl_absorpt_process_details 'SADABS (Siemens, 1996)'
_exptl_crystal_colour blue
_exptl_crystal_density_diffrn 2.190
_exptl_crystal_density_method 'not measured'
_exptl_crystal_description block
_exptl_crystal_F_000 468
_exptl_crystal_size_max 0.200
_exptl_crystal_size_mid 0.200
_exptl_crystal_size_min 0.100
_refine_diff_density_max 0.48
_refine_diff_density_min -0.41
_refine_ls_abs_structure_details 'Flack (1983), 382 Friedel-pairs'
_refine_ls_abs_structure_Flack 0.23(2)
_refine_ls_extinction_method None
_refine_ls_goodness_of_fit_ref 0.8356
_refine_ls_hydrogen_treatment constr
_refine_ls_matrix_type full
_refine_ls_number_parameters 55
_refine_ls_number_reflns 834
_refine_ls_number_restraints 37
_refine_ls_R_factor_all 0.0417
_refine_ls_R_factor_gt 0.0266
_refine_ls_shift/su_max 0.0002209
_refine_ls_shift/su_mean 0.0000476
_refine_ls_structure_factor_coef Fsqd
_refine_ls_weighting_details
;
Method= Modified Sheldrick
w=1/[\s^2^(F^2^) + ( 0.00P)^2^ + 0.68P]
,where P=(max(Fo^2^,0) + 2Fc^2^)/3
;
_refine_ls_weighting_scheme calc
_refine_ls_wR_factor_all 0.0565
_refine_ls_wR_factor_gt 0.0514
_refine_ls_wR_factor_ref 0.0565
_reflns_limit_h_max 13
_reflns_limit_h_min -13
_reflns_limit_k_max 13
_reflns_limit_k_min -13
_reflns_limit_l_max 4
_reflns_limit_l_min 0
_reflns_number_gt 486
_reflns_number_total 838
_reflns_threshold_expression I>2.0\s(I)
_oxford_diffrn_Wilson_B_factor 0.00
_oxford_diffrn_Wilson_scale 0.00
_oxford_refine_ls_r_factor_ref 0.0417
_oxford_refine_ls_scale 0.2530(4)
_oxford_reflns_number_all 834
_oxford_reflns_threshold_expression_ref I>-10.0\s(I)
_oxford_structure_analysis_title 'ceth02 in C2'
_cod_data_source_file c2dt12302a.txt
_cod_data_source_block ceth02
_cod_depositor_comments
;
The following automatic conversions were performed:

'_atom_sites_solution_primary' value 'Other' changed to 'other'
according to /home/saulius/struct/CIF-dictionaries/cif_core.dic
dictionary named 'cif_core.dic' version 2.4.1 from 2010-06-29.

Automatic conversion script
Id: cif_fix_values 1715 2011-07-08 13:25:40Z adriana 
;
_cod_original_sg_symbol_Hall 'C 2y '
_cod_original_sg_symbol_H-M 'C 2'
_cod_original_formula_sum 'C4 H9 Cu1 N1 O6'
_cod_database_code 7018873

loop_
_symmetry_equiv_pos_as_xyz
x,y,z
x+1/2,y+1/2,z
-x,y,-z
-x+1/2,y+1/2,-z

loop_
_atom_site_label
_atom_site_type_symbol
_atom_site_fract_x
_atom_site_fract_y
_atom_site_fract_z
_atom_site_U_iso_or_equiv
_atom_site_occupancy
_atom_site_adp_type
_atom_site_refinement_flags_posn
_atom_site_refinement_flags_adp
Cu1 Cu 0.23773(4) 1.00347(13) 0.87110(17) 0.0189 1.0000 Uani . .
C1 C 0.3222(4) 0.7808(4) 0.6852(9) 0.0141(8) 1.0000 Uiso D U
C2 C 0.2252(3) 0.8527(4) 0.5484(10) 0.0141(7) 1.0000 Uiso D U
C3 C 0.3152(4) 0.9151(3) 0.4089(11) 0.0153(8) 1.0000 Uiso D U
C4 C 0.2390(3) 0.9421(5) 0.2281(10) 0.0134(7) 1.0000 Uiso D U
O1 O 0.3311(3) 0.8283(3) 0.8453(11) 0.0222(7) 1.0000 Uiso D U
O2 O 0.3896(2) 0.6799(3) 0.6421(10) 0.0154(6) 1.0000 Uiso D U
O3 O 0.3099(2) 1.0138(4) 0.1246(10) 0.0162(6) 1.0000 Uiso D U
O4 O 0.1193(2) 0.8936(3) 0.1851(10) 0.0150(6) 1.0000 Uiso D U
O5 O 0.1277(3) 1.1681(3) 0.8761(11) 0.0212(7) 1.0000 Uiso . .
O6 O 0.4268(3) 1.1182(3) 0.7691(13) 0.0216(7) 1.0000 Uiso . .
N1 N 0.1430(3) 0.9581(3) 0.6406(13) 0.0120(7) 1.0000 Uiso D U
H31 H 0.3517 1.0021 0.4640 0.0201 1.0000 Uiso R .
H32 H 0.4006 0.8577 0.4023 0.0201 1.0000 Uiso R .
H21 H 0.1627 0.7871 0.4920 0.0222 1.0000 Uiso R .
H11 H 0.1392 1.0282 0.5698 0.0207 1.0000 Uiso R .
H12 H 0.0585 0.9285 0.6496 0.0207 1.0000 Uiso R .
H61 H 0.4279 1.2018 0.7843 0.0260 1.0000 Uiso R .
H62 H 0.5055 1.0874 0.8104 0.0260 1.0000 Uiso R .
H51 H 0.1304 1.1914 0.9838 0.0350 1.0000 Uiso R .
H52 H 0.0420 1.1597 0.8398 0.0350 1.0000 Uiso R .

loop_
_atom_site_aniso_label
_atom_site_aniso_U_11
_atom_site_aniso_U_22
_atom_site_aniso_U_33
_atom_site_aniso_U_23
_atom_site_aniso_U_13
_atom_site_aniso_U_12
Cu1 0.0163(3) 0.0136(2) 0.027(2) 0.0016(6) -0.0014(4) 0.0026(2)

loop_
_atom_type_symbol
_atom_type_scat_dispersion_real
_atom_type_scat_dispersion_imag
_atom_type_scat_Cromer_Mann_a1
_atom_type_scat_Cromer_Mann_b1
_atom_type_scat_Cromer_Mann_a2
_atom_type_scat_Cromer_Mann_b2
_atom_type_scat_Cromer_Mann_a3
_atom_type_scat_Cromer_Mann_b3
_atom_type_scat_Cromer_Mann_a4
_atom_type_scat_Cromer_Mann_b4
_atom_type_scat_Cromer_Mann_c
_atom_type_scat_source
C 0.0033 0.0016 2.3100 20.8439 1.0200 10.2075 1.5886 0.5687 0.8650 51.6512 0.2156 'International Tables Vol C 4.2.6.8 and 6.1.1.4'
H 0.0000 0.0000 0.4930 10.5109 0.3229 26.1257 0.1402 3.1424 0.0408 57.7998 0.0030 'International Tables Vol C 4.2.6.8 and 6.1.1.4'
N 0.0061 0.0033 12.2126 0.0057 3.1322 9.8933 2.0125 28.9975 1.1663 0.5826 -11.5290 'International Tables Vol C 4.2.6.8 and 6.1.1.4'
O 0.0106 0.0060 3.0485 13.2771 2.2868 5.7011 1.5463 0.3239 0.8670 32.9089 0.2508 'International Tables Vol C 4.2.6.8 and 6.1.1.4'
Cu 0.3201 1.2651 13.3380 3.5828 7.1676 0.2470 5.6158 11.3966 1.6735 64.8126 1.1910 'International Tables Vol C 4.2.6.8 and 6.1.1.4'

loop_
_geom_angle_atom_site_label_1
_geom_angle_site_symmetry_1
_geom_angle_atom_site_label_2
_geom_angle_atom_site_label_3
_geom_angle_site_symmetry_3
_geom_angle
_geom_angle_publ_flag
O3 1_556 Cu1 O1 . 90.7(2) yes
O3 1_556 Cu1 O5 . 95.1(3) yes
O1 . Cu1 O5 . 173.0(2) yes
O3 1_556 Cu1 O6 . 93.9(2) yes
O1 . Cu1 O6 . 92.73(13) yes
O5 . Cu1 O6 . 90.70(14) yes
O3 1_556 Cu1 N1 . 166.98(18) yes
O1 . Cu1 N1 . 83.7(2) yes
O5 . Cu1 N1 . 89.8(2) yes
O6 . Cu1 N1 . 98.0(3) yes
C2 . C1 O1 . 117.6(4) yes
C2 . C1 O2 . 120.1(5) yes
O1 . C1 O2 . 122.3(5) yes
C1 . C2 C3 . 108.9(3) yes
C1 . C2 N1 . 108.9(5) yes
C3 . C2 N1 . 111.0(4) yes
C1 . C2 H21 . 107.9 no
C3 . C2 H21 . 109.0 no
N1 . C2 H21 . 111.1 no
C2 . C3 C4 . 115.9(3) yes
C2 . C3 H31 . 104.9 no
C4 . C3 H31 . 110.2 no
C2 . C3 H32 . 106.7 no
C4 . C3 H32 . 113.4 no
H31 . C3 H32 . 104.9 no
C3 . C4 O3 . 114.2(3) yes
C3 . C4 O4 . 122.0(5) yes
O3 . C4 O4 . 123.8(5) yes
C1 . O1 Cu1 . 114.4(4) yes
C4 . O3 Cu1 1_554 113.3(3) yes
Cu1 . O5 H51 . 105.5 no
Cu1 . O5 H52 . 114.4 no
H51 . O5 H52 . 108.2 no
Cu1 . O6 H61 . 116.9 no
Cu1 . O6 H62 . 112.3 no
H61 . O6 H62 . 107.9 no
C2 . N1 Cu1 . 110.6(3) yes
C2 . N1 H11 . 106.2 no
Cu1 . N1 H11 . 110.7 no
C2 . N1 H12 . 107.7 no
Cu1 . N1 H12 . 112.7 no
H11 . N1 H12 . 108.6 no

loop_
_geom_bond_atom_site_label_1
_geom_bond_atom_site_label_2
_geom_bond_site_symmetry_2
_geom_bond_distance
_geom_bond_publ_flag
Cu1 O3 1_556 1.984(7) yes
Cu1 O1 . 1.964(3) yes
Cu1 O5 . 1.936(3) yes
Cu1 O6 . 2.283(5) yes
Cu1 N1 . 1.949(8) yes
C1 C2 . 1.510(6) yes
C1 O1 . 1.289(8) yes
C1 O2 . 1.239(5) yes
C2 C3 . 1.518(7) yes
C2 N1 . 1.496(6) yes
C2 H21 . 0.958 no
C3 C4 . 1.518(8) yes
C3 H31 . 1.010 no
C3 H32 . 0.988 no
C4 O3 . 1.272(6) yes
C4 O4 . 1.248(4) yes
O5 H51 . 0.840 no
O5 H52 . 0.838 no
O6 H61 . 0.838 no
O6 H62 . 0.841 no
N1 H11 . 0.875 no
N1 H12 . 0.853 no
